data_7032895
loop_
_publ_author_name
'Gupta, Vivek'
'Karthik, Vedhagiri'
'Anantharaman, Ganapathi'

_publ_section_title
;
 Cyclic six-membered palladium complexes derived from palladium mediated
 C-N coupling of organonitrile and formamidine.
;
_journal_issue 2
_journal_name_full 'Dalton transactions (Cambridge, England : 2003)'
_journal_page_first 758
_journal_page_last 766
_journal_paper_doi 10.1039/c4dt02721c
_journal_volume 44
_journal_year 2015
_chemical_formula_moiety 'C28 H41 Cl2 N3 Pd, C H Cl3'
_chemical_formula_sum 'C29 H42 Cl5 N3 Pd'
_chemical_formula_weight 716.31
_chemical_name_systematic
; 
 ? 
;
_space_group_IT_number 61
_symmetry_cell_setting orthorhombic
_symmetry_space_group_name_Hall '-P 2ac 2ab'
_symmetry_space_group_name_H-M 'P b c a'
_atom_sites_solution_hydrogens geom
_atom_sites_solution_primary direct
_atom_sites_solution_secondary difmap
_audit_creation_method SHELXL-97
_cell_angle_alpha 90.000(5)
_cell_angle_beta 90.000(5)
_cell_angle_gamma 90.000(5)
_cell_formula_units_Z 8
_cell_length_a 12.857(5)
_cell_length_b 21.354(5)
_cell_length_c 23.497(5)
_cell_measurement_reflns_used 5725
_cell_measurement_temperature 100(2)
_cell_measurement_theta_max 28.30
_cell_measurement_theta_min 2.35
_cell_volume 6451(3)
_computing_cell_refinement 'Bruker SMART'
_computing_data_collection 'Bruker SMART'
_computing_data_reduction 'Bruker SAINT'
_computing_molecular_graphics 'ORTEP 3'
_computing_structure_refinement 'SHELXL-97 (Sheldrick, 1997)'
_computing_structure_solution 'SHELXS-97 (Sheldrick, 1990)'
_diffrn_ambient_temperature 100(2)
_diffrn_measured_fraction_theta_full 0.995
_diffrn_measured_fraction_theta_max 0.995
_diffrn_radiation_monochromator graphite
_diffrn_radiation_source 'fine-focus sealed tube'
_diffrn_radiation_type MoK\a
_diffrn_radiation_wavelength 0.71069
_diffrn_reflns_av_R_equivalents 0.0459
_diffrn_reflns_av_sigmaI/netI 0.0325
_diffrn_reflns_limit_h_max 15
_diffrn_reflns_limit_h_min -15
_diffrn_reflns_limit_k_max 26
_diffrn_reflns_limit_k_min -26
_diffrn_reflns_limit_l_max 28
_diffrn_reflns_limit_l_min -20
_diffrn_reflns_number 34159
_diffrn_reflns_theta_full 26.00
_diffrn_reflns_theta_max 26.00
_diffrn_reflns_theta_min 1.73
_exptl_absorpt_coefficient_mu 1.013
_exptl_absorpt_correction_type none
_exptl_crystal_colour Yellow
_exptl_crystal_density_diffrn 1.475
_exptl_crystal_density_method 'not measured'
_exptl_crystal_description Block
_exptl_crystal_F_000 2944
_exptl_crystal_size_max 0.21
_exptl_crystal_size_mid 0.18
_exptl_crystal_size_min 0.14
_refine_diff_density_max 2.670
_refine_diff_density_min -0.704
_refine_diff_density_rms 0.156
_refine_ls_extinction_method none
_refine_ls_goodness_of_fit_ref 1.169
_refine_ls_hydrogen_treatment constr
_refine_ls_matrix_type full
_refine_ls_number_parameters 352
_refine_ls_number_reflns 6304
_refine_ls_number_restraints 0
_refine_ls_restrained_S_all 1.169
_refine_ls_R_factor_all 0.0480
_refine_ls_R_factor_gt 0.0380
_refine_ls_shift/su_max 0.001
_refine_ls_shift/su_mean 0.000
_refine_ls_structure_factor_coef Fsqd
_refine_ls_weighting_details 'calc w=1/[\s^2^(Fo^2^)+(0.0694P)^2^+2.4255P] where P=(Fo^2^+2Fc^2^)/3'
_refine_ls_weighting_scheme calc
_refine_ls_wR_factor_gt 0.0971
_refine_ls_wR_factor_ref 0.1194
_reflns_number_gt 5375
_reflns_number_total 6304
_reflns_threshold_expression >2sigma(I)
_cod_data_source_file c4dt02721c2.cif
_cod_data_source_block Compound-3
_cod_depositor_comments
;
The following automatic conversions were performed:

'_symmetry_cell_setting' value 'Orthorhombic' changed to
'orthorhombic' according to
/usr/data/users/saulius/crontab/automatic-downloads/rss-feeds/RSC/lib/dictionaries/cif_core.dic
dictionary named 'cif_core.dic' version 2.4.2 from 2011-04-26.

Automatic conversion script
Id: cif_fix_values 2827 2014-09-09 07:05:25Z andrius 

 Adding full bibliography for 7032893--7032900.cif.
;
_cod_original_sg_symbol_H-M 'Pbca '
_cod_database_code 7032895

loop_
_symmetry_equiv_pos_as_xyz
'x, y, z'
'-x+1/2, -y, z+1/2'
'x+1/2, -y+1/2, -z'
'-x, y+1/2, -z+1/2'
'-x, -y, -z'
'x-1/2, y, -z-1/2'
'-x-1/2, y-1/2, z'
'x, -y-1/2, z-1/2'

loop_
_atom_site_label
_atom_site_type_symbol
_atom_site_fract_x
_atom_site_fract_y
_atom_site_fract_z
_atom_site_U_iso_or_equiv
_atom_site_adp_type
_atom_site_occupancy
_atom_site_symmetry_multiplicity
_atom_site_calc_flag
_atom_site_refinement_flags
C1 C 0.6290(2) 0.12895(13) 0.93258(12) 0.0160(6) Uani 1 1 d .
H1 H 0.6233 0.0862 0.9395 0.019 Uiso 1 1 calc R
C2 C 0.5231(2) 0.13271(12) 1.01184(12) 0.0150(6) Uani 1 1 d .
C3 C 0.5767(2) 0.12625(14) 1.06346(13) 0.0171(6) Uani 1 1 d .
C4 C 0.5256(2) 0.09562(14) 1.10762(12) 0.0201(6) Uani 1 1 d .
H4 H 0.5593 0.0904 1.1423 0.024 Uiso 1 1 calc R
C5 C 0.4256(2) 0.07276(14) 1.10090(13) 0.0196(6) Uani 1 1 d .
H5 H 0.3931 0.0520 1.1308 0.024 Uiso 1 1 calc R
C6 C 0.3739(2) 0.08077(14) 1.04979(13) 0.0209(7) Uani 1 1 d .
H6 H 0.3060 0.0663 1.0460 0.025 Uiso 1 1 calc R
C7 C 0.4223(2) 0.11041(13) 1.00353(13) 0.0161(6) Uani 1 1 d .
C8 C 0.6843(2) 0.15458(15) 1.07281(13) 0.0213(6) Uani 1 1 d .
H8 H 0.7177 0.1592 1.0356 0.026 Uiso 1 1 calc R
C9 C 0.7550(2) 0.11445(15) 1.11012(13) 0.0242(7) Uani 1 1 d .
H9A H 0.7297 0.1149 1.1486 0.036 Uiso 1 1 calc R
H9B H 0.8244 0.1310 1.1091 0.036 Uiso 1 1 calc R
H9C H 0.7553 0.0722 1.0961 0.036 Uiso 1 1 calc R
C10 C 0.6727(3) 0.22006(15) 1.09894(15) 0.0295(7) Uani 1 1 d .
H10A H 0.6306 0.2456 1.0745 0.044 Uiso 1 1 calc R
H10B H 0.7402 0.2388 1.1031 0.044 Uiso 1 1 calc R
H10C H 0.6401 0.2167 1.1356 0.044 Uiso 1 1 calc R
C11 C 0.3674(2) 0.11675(14) 0.94657(13) 0.0200(6) Uani 1 1 d .
H11 H 0.4003 0.1510 0.9255 0.024 Uiso 1 1 calc R
C12 C 0.2522(2) 0.13113(16) 0.95220(14) 0.0249(7) Uani 1 1 d .
H12A H 0.2174 0.0961 0.9693 0.037 Uiso 1 1 calc R
H12B H 0.2234 0.1389 0.9152 0.037 Uiso 1 1 calc R
H12C H 0.2431 0.1675 0.9757 0.037 Uiso 1 1 calc R
C13 C 0.3815(3) 0.05630(16) 0.91229(14) 0.0289(7) Uani 1 1 d .
H13A H 0.4542 0.0496 0.9050 0.043 Uiso 1 1 calc R
H13B H 0.3450 0.0598 0.8768 0.043 Uiso 1 1 calc R
H13C H 0.3542 0.0216 0.9336 0.043 Uiso 1 1 calc R
C14 C 0.7344(2) 0.09424(13) 0.85453(12) 0.0154(6) Uani 1 1 d .
C15 C 0.6875(2) 0.08221(13) 0.80194(12) 0.0175(6) Uani 1 1 d .
C16 C 0.7204(2) 0.02937(14) 0.77256(12) 0.0205(6) Uani 1 1 d .
H16 H 0.6917 0.0206 0.7371 0.025 Uiso 1 1 calc R
C17 C 0.7948(3) -0.01049(14) 0.79487(13) 0.0234(7) Uani 1 1 d .
H17 H 0.8131 -0.0468 0.7754 0.028 Uiso 1 1 calc R
C18 C 0.8423(2) 0.00391(14) 0.84646(13) 0.0212(6) Uani 1 1 d .
H18 H 0.8934 -0.0225 0.8608 0.025 Uiso 1 1 calc R
C19 C 0.8144(2) 0.05733(13) 0.87708(12) 0.0163(6) Uani 1 1 d .
C20 C 0.6049(3) 0.12506(15) 0.77542(13) 0.0250(7) Uani 1 1 d .
H20 H 0.5910 0.1596 0.8018 0.030 Uiso 1 1 calc R
C21 C 0.5030(3) 0.08911(19) 0.76540(16) 0.0377(9) Uani 1 1 d .
H21A H 0.5146 0.0564 0.7381 0.057 Uiso 1 1 calc R
H21B H 0.4510 0.1173 0.7512 0.057 Uiso 1 1 calc R
H21C H 0.4797 0.0711 0.8006 0.057 Uiso 1 1 calc R
C22 C 0.6442(3) 0.15261(17) 0.71915(15) 0.0337(8) Uani 1 1 d .
H22A H 0.7069 0.1759 0.7259 0.051 Uiso 1 1 calc R
H22B H 0.5922 0.1799 0.7035 0.051 Uiso 1 1 calc R
H22C H 0.6581 0.1193 0.6928 0.051 Uiso 1 1 calc R
C23 C 0.8738(2) 0.07538(13) 0.93057(12) 0.0174(6) Uani 1 1 d .
H23 H 0.8507 0.1173 0.9420 0.021 Uiso 1 1 calc R
C24 C 0.9912(2) 0.07846(15) 0.91910(13) 0.0239(7) Uani 1 1 d .
H24A H 1.0171 0.0371 0.9117 0.036 Uiso 1 1 calc R
H24B H 1.0259 0.0955 0.9518 0.036 Uiso 1 1 calc R
H24C H 1.0040 0.1047 0.8867 0.036 Uiso 1 1 calc R
C25 C 0.8525(2) 0.03053(14) 0.98016(13) 0.0232(7) Uani 1 1 d .
H25A H 0.7794 0.0302 0.9884 0.035 Uiso 1 1 calc R
H25B H 0.8901 0.0443 1.0132 0.035 Uiso 1 1 calc R
H25C H 0.8747 -0.0109 0.9700 0.035 Uiso 1 1 calc R
C26 C 0.7353(2) 0.20690(13) 0.88234(12) 0.0161(6) Uani 1 1 d .
C27 C 0.8305(2) 0.21318(13) 0.84636(13) 0.0198(6) Uani 1 1 d .
H27A H 0.8126 0.2034 0.8073 0.024 Uiso 1 1 calc R
H27B H 0.8816 0.1828 0.8589 0.024 Uiso 1 1 calc R
C28 C 0.8790(2) 0.27806(14) 0.84830(13) 0.0223(7) Uani 1 1 d .
H28A H 0.8313 0.3080 0.8326 0.033 Uiso 1 1 calc R
H28B H 0.9422 0.2782 0.8265 0.033 Uiso 1 1 calc R
H28C H 0.8943 0.2890 0.8870 0.033 Uiso 1 1 calc R
C29 C 0.4959(3) 0.33216(15) 0.79916(13) 0.0280(7) Uani 1 1 d .
H29 H 0.5113 0.3453 0.8382 0.034 Uiso 1 1 calc R
Cl1 Cl 0.41148(6) 0.26751(3) 1.00387(3) 0.02122(18) Uani 1 1 d .
Cl2 Cl 0.56189(5) 0.36426(3) 0.93348(3) 0.01897(17) Uani 1 1 d .
Cl3 Cl 0.41659(8) 0.26454(4) 0.80200(4) 0.0343(2) Uani 1 1 d .
Cl4 Cl 0.61459(7) 0.31499(4) 0.76470(4) 0.0351(2) Uani 1 1 d .
Cl5 Cl 0.43239(7) 0.39443(4) 0.76415(4) 0.0327(2) Uani 1 1 d .
N1 N 0.57487(18) 0.16503(12) 0.96473(10) 0.0161(5) Uani 1 1 d .
N2 N 0.69502(18) 0.14642(11) 0.88880(10) 0.0146(5) Uani 1 1 d .
N3 N 0.6921(2) 0.25321(11) 0.90779(11) 0.0172(5) Uani 1 1 d .
H3 H 0.7252 0.2880 0.9047 0.021 Uiso 1 1 calc R
Pd1 Pd 0.562515(17) 0.258382(11) 0.952891(9) 0.01381(10) Uani 1 1 d .

loop_
_atom_site_aniso_label
_atom_site_aniso_U_11
_atom_site_aniso_U_22
_atom_site_aniso_U_33
_atom_site_aniso_U_23
_atom_site_aniso_U_13
_atom_site_aniso_U_12
C1 0.0153(14) 0.0174(14) 0.0154(15) 0.0014(11) -0.0009(11) -0.0015(11)
C2 0.0167(14) 0.0134(13) 0.0149(14) 0.0009(11) 0.0055(11) 0.0011(11)
C3 0.0175(15) 0.0167(15) 0.0172(15) 0.0002(12) 0.0029(11) 0.0005(11)
C4 0.0244(16) 0.0216(15) 0.0143(15) 0.0012(12) 0.0024(12) 0.0024(13)
C5 0.0249(16) 0.0170(15) 0.0170(15) 0.0032(12) 0.0083(12) -0.0018(12)
C6 0.0187(16) 0.0177(15) 0.0264(17) 0.0001(12) 0.0028(12) -0.0019(12)
C7 0.0179(14) 0.0123(14) 0.0182(15) -0.0027(11) 0.0004(11) 0.0016(11)
C8 0.0160(15) 0.0315(17) 0.0164(15) -0.0008(13) 0.0016(12) -0.0039(12)
C9 0.0183(15) 0.0311(18) 0.0232(16) -0.0021(13) -0.0032(13) -0.0006(13)
C10 0.0282(18) 0.0263(17) 0.0340(19) 0.0013(15) -0.0038(15) -0.0054(14)
C11 0.0180(16) 0.0213(15) 0.0207(16) 0.0018(12) 0.0019(12) -0.0029(12)
C12 0.0188(16) 0.0311(18) 0.0248(17) 0.0043(13) -0.0003(12) 0.0013(14)
C13 0.0293(18) 0.0309(18) 0.0267(18) -0.0066(14) -0.0046(14) 0.0018(14)
C14 0.0141(14) 0.0165(13) 0.0154(14) 0.0009(11) 0.0053(11) -0.0006(11)
C15 0.0167(14) 0.0202(15) 0.0157(15) 0.0003(11) 0.0001(11) -0.0040(12)
C16 0.0232(16) 0.0242(16) 0.0141(15) -0.0016(12) -0.0005(12) -0.0043(13)
C17 0.0256(17) 0.0197(15) 0.0248(17) -0.0038(12) 0.0045(13) 0.0003(13)
C18 0.0214(15) 0.0220(15) 0.0203(16) 0.0014(12) 0.0005(12) 0.0041(12)
C19 0.0142(14) 0.0193(14) 0.0154(14) 0.0014(11) 0.0017(11) -0.0010(11)
C20 0.0285(17) 0.0280(17) 0.0184(16) -0.0035(13) -0.0060(13) 0.0045(14)
C21 0.0245(18) 0.055(2) 0.034(2) 0.0068(17) -0.0062(15) -0.0016(17)
C22 0.041(2) 0.0335(19) 0.0268(18) 0.0059(15) -0.0107(16) 0.0005(16)
C23 0.0172(15) 0.0196(14) 0.0155(15) -0.0004(12) -0.0001(12) -0.0004(12)
C24 0.0191(16) 0.0321(17) 0.0205(16) -0.0001(13) -0.0021(12) -0.0026(13)
C25 0.0247(16) 0.0257(16) 0.0193(16) 0.0022(13) -0.0016(13) -0.0031(13)
C26 0.0170(14) 0.0191(14) 0.0122(14) 0.0014(11) -0.0011(11) -0.0016(11)
C27 0.0189(15) 0.0230(16) 0.0177(15) -0.0008(12) 0.0007(12) -0.0007(12)
C28 0.0220(16) 0.0246(16) 0.0202(16) -0.0009(13) 0.0043(13) -0.0049(13)
C29 0.038(2) 0.0268(17) 0.0196(17) -0.0037(13) -0.0049(14) -0.0013(15)
Cl1 0.0203(4) 0.0205(4) 0.0228(4) -0.0012(3) 0.0062(3) 0.0022(3)
Cl2 0.0268(4) 0.0146(4) 0.0155(4) 0.0001(3) -0.0007(3) 0.0006(3)
Cl3 0.0452(5) 0.0320(5) 0.0255(5) 0.0009(3) 0.0045(4) -0.0055(4)
Cl4 0.0348(5) 0.0368(5) 0.0336(5) -0.0009(4) -0.0022(4) 0.0011(4)
Cl5 0.0448(5) 0.0291(5) 0.0241(4) 0.0003(3) 0.0008(3) 0.0070(3)
N1 0.0145(12) 0.0188(13) 0.0148(12) -0.0016(10) 0.0023(9) -0.0007(10)
N2 0.0152(12) 0.0174(12) 0.0113(12) -0.0023(9) 0.0019(9) -0.0019(9)
N3 0.0173(13) 0.0154(12) 0.0189(14) 0.0010(9) 0.0013(10) -0.0032(9)
Pd1 0.01525(16) 0.01460(16) 0.01158(16) -0.00024(8) 0.00082(8) 0.00052(8)

loop_
_atom_type_symbol
_atom_type_description
_atom_type_scat_dispersion_real
_atom_type_scat_dispersion_imag
_atom_type_scat_source
C C 0.0033 0.0016 'International Tables Vol C Tables 4.2.6.8 and 6.1.1.4'
H H 0.0000 0.0000 'International Tables Vol C Tables 4.2.6.8 and 6.1.1.4'
N N 0.0061 0.0033 'International Tables Vol C Tables 4.2.6.8 and 6.1.1.4'
Cl Cl 0.1484 0.1585 'International Tables Vol C Tables 4.2.6.8 and 6.1.1.4'
Pd Pd -0.9988 1.0072 'International Tables Vol C Tables 4.2.6.8 and 6.1.1.4'

loop_
_geom_angle_atom_site_label_1
_geom_angle_atom_site_label_2
_geom_angle_atom_site_label_3
_geom_angle
N1 C1 N2 127.4(3)
N1 C1 H1 116.3
N2 C1 H1 116.3
C7 C2 C3 123.0(3)
C7 C2 N1 118.5(2)
C3 C2 N1 118.5(2)
C4 C3 C2 117.4(3)
C4 C3 C8 120.5(3)
C2 C3 C8 122.1(3)
C5 C4 C3 121.3(3)
C5 C4 H4 119.4
C3 C4 H4 119.4
C6 C5 C4 120.1(3)
C6 C5 H5 119.9
C4 C5 H5 119.9
C5 C6 C7 121.0(3)
C5 C6 H6 119.5
C7 C6 H6 119.5
C2 C7 C6 117.2(3)
C2 C7 C11 121.6(3)
C6 C7 C11 121.1(3)
C9 C8 C3 113.6(3)
C9 C8 C10 109.8(3)
C3 C8 C10 109.3(2)
C9 C8 H8 108.0
C3 C8 H8 108.0
C10 C8 H8 108.0
C8 C9 H9A 109.5
C8 C9 H9B 109.5
H9A C9 H9B 109.5
C8 C9 H9C 109.5
H9A C9 H9C 109.5
H9B C9 H9C 109.5
C8 C10 H10A 109.5
C8 C10 H10B 109.5
H10A C10 H10B 109.5
C8 C10 H10C 109.5
H10A C10 H10C 109.5
H10B C10 H10C 109.5
C7 C11 C12 113.2(2)
C7 C11 C13 109.5(2)
C12 C11 C13 109.3(3)
C7 C11 H11 108.2
C12 C11 H11 108.2
C13 C11 H11 108.2
C11 C12 H12A 109.5
C11 C12 H12B 109.5
H12A C12 H12B 109.5
C11 C12 H12C 109.5
H12A C12 H12C 109.5
H12B C12 H12C 109.5
C11 C13 H13A 109.5
C11 C13 H13B 109.5
H13A C13 H13B 109.5
C11 C13 H13C 109.5
H13A C13 H13C 109.5
H13B C13 H13C 109.5
C15 C14 C19 123.2(3)
C15 C14 N2 118.4(2)
C19 C14 N2 118.3(2)
C16 C15 C14 117.2(3)
C16 C15 C20 119.6(3)
C14 C15 C20 123.2(3)
C17 C16 C15 121.5(3)
C17 C16 H16 119.3
C15 C16 H16 119.3
C16 C17 C18 119.8(3)
C16 C17 H17 120.1
C18 C17 H17 120.1
C17 C18 C19 121.1(3)
C17 C18 H18 119.4
C19 C18 H18 119.4
C18 C19 C14 117.0(3)
C18 C19 C23 120.3(3)
C14 C19 C23 122.6(3)
C22 C20 C15 110.6(3)
C22 C20 C21 109.9(3)
C15 C20 C21 110.8(3)
C22 C20 H20 108.5
C15 C20 H20 108.5
C21 C20 H20 108.5
C20 C21 H21A 109.5
C20 C21 H21B 109.5
H21A C21 H21B 109.5
C20 C21 H21C 109.5
H21A C21 H21C 109.5
H21B C21 H21C 109.5
C20 C22 H22A 109.5
C20 C22 H22B 109.5
H22A C22 H22B 109.5
C20 C22 H22C 109.5
H22A C22 H22C 109.5
H22B C22 H22C 109.5
C19 C23 C25 112.4(2)
C19 C23 C24 111.1(2)
C25 C23 C24 109.6(2)
C19 C23 H23 107.9
C25 C23 H23 107.9
C24 C23 H23 107.9
C23 C24 H24A 109.5
C23 C24 H24B 109.5
H24A C24 H24B 109.5
C23 C24 H24C 109.5
H24A C24 H24C 109.5
H24B C24 H24C 109.5
C23 C25 H25A 109.5
C23 C25 H25B 109.5
H25A C25 H25B 109.5
C23 C25 H25C 109.5
H25A C25 H25C 109.5
H25B C25 H25C 109.5
N3 C26 N2 120.1(3)
N3 C26 C27 123.4(3)
N2 C26 C27 116.6(2)
C26 C27 C28 113.7(2)
C26 C27 H27A 108.8
C28 C27 H27A 108.8
C26 C27 H27B 108.8
C28 C27 H27B 108.8
H27A C27 H27B 107.7
C27 C28 H28A 109.5
C27 C28 H28B 109.5
H28A C28 H28B 109.5
C27 C28 H28C 109.5
H28A C28 H28C 109.5
H28B C28 H28C 109.5
Cl5 C29 Cl4 110.04(18)
Cl5 C29 Cl3 111.47(19)
Cl4 C29 Cl3 110.24(18)
Cl5 C29 H29 108.3
Cl4 C29 H29 108.3
Cl3 C29 H29 108.3
C1 N1 C2 114.1(2)
C1 N1 Pd1 123.6(2)
C2 N1 Pd1 122.25(18)
C1 N2 C26 123.8(2)
C1 N2 C14 114.5(2)
C26 N2 C14 120.9(2)
C26 N3 Pd1 131.1(2)
C26 N3 H3 114.4
Pd1 N3 H3 114.4
N3 Pd1 N1 87.27(9)
N3 Pd1 Cl1 178.14(7)
N1 Pd1 Cl1 94.51(7)
N3 Pd1 Cl2 87.23(7)
N1 Pd1 Cl2 174.47(7)
Cl1 Pd1 Cl2 90.98(3)

loop_
_geom_bond_atom_site_label_1
_geom_bond_atom_site_label_2
_geom_bond_distance
C1 N1 1.284(4)
C1 N2 1.385(4)
C1 H1 0.9300
C2 C7 1.395(4)
C2 C3 1.402(4)
C2 N1 1.465(4)
C3 C4 1.392(4)
C3 C8 1.526(4)
C4 C5 1.384(4)
C4 H4 0.9300
C5 C6 1.383(4)
C5 H5 0.9300
C6 C7 1.403(4)
C6 H6 0.9300
C7 C11 1.519(4)
C8 C9 1.526(4)
C8 C10 1.534(4)
C8 H8 0.9800
C9 H9A 0.9600
C9 H9B 0.9600
C9 H9C 0.9600
C10 H10A 0.9600
C10 H10B 0.9600
C10 H10C 0.9600
C11 C12 1.519(4)
C11 C13 1.532(4)
C11 H11 0.9800
C12 H12A 0.9600
C12 H12B 0.9600
C12 H12C 0.9600
C13 H13A 0.9600
C13 H13B 0.9600
C13 H13C 0.9600
C14 C15 1.399(4)
C14 C19 1.400(4)
C14 N2 1.465(3)
C15 C16 1.389(4)
C15 C20 1.534(4)
C16 C17 1.384(5)
C16 H16 0.9300
C17 C18 1.391(4)
C17 H17 0.9300
C18 C19 1.396(4)
C18 H18 0.9300
C19 C23 1.520(4)
C20 C22 1.533(5)
C20 C21 1.537(5)
C20 H20 0.9800
C21 H21A 0.9600
C21 H21B 0.9600
C21 H21C 0.9600
C22 H22A 0.9600
C22 H22B 0.9600
C22 H22C 0.9600
C23 C25 1.533(4)
C23 C24 1.535(4)
C23 H23 0.9800
C24 H24A 0.9600
C24 H24B 0.9600
C24 H24C 0.9600
C25 H25A 0.9600
C25 H25B 0.9600
C25 H25C 0.9600
C26 N3 1.282(4)
C26 N2 1.400(4)
C26 C27 1.494(4)
C27 C28 1.520(4)
C27 H27A 0.9700
C27 H27B 0.9700
C28 H28A 0.9600
C28 H28B 0.9600
C28 H28C 0.9600
C29 Cl5 1.764(3)
C29 Cl4 1.766(4)
C29 Cl3 1.769(3)
C29 H29 0.9800
Cl1 Pd1 2.2899(10)
Cl2 Pd1 2.3065(9)
N1 Pd1 2.019(3)
N3 Pd1 1.978(3)
N3 H3 0.8600

loop_
_geom_torsion_atom_site_label_1
_geom_torsion_atom_site_label_2
_geom_torsion_atom_site_label_3
_geom_torsion_atom_site_label_4
_geom_torsion
C7 C2 C3 C4 0.5(4)
N1 C2 C3 C4 179.7(3)
C7 C2 C3 C8 -176.1(3)
N1 C2 C3 C8 3.1(4)
C2 C3 C4 C5 -0.3(4)
C8 C3 C4 C5 176.3(3)
C3 C4 C5 C6 -0.8(5)
C4 C5 C6 C7 1.8(5)
C3 C2 C7 C6 0.5(4)
N1 C2 C7 C6 -178.7(3)
C3 C2 C7 C11 -178.4(3)
N1 C2 C7 C11 2.3(4)
C5 C6 C7 C2 -1.6(4)
C5 C6 C7 C11 177.3(3)
C4 C3 C8 C9 39.0(4)
C2 C3 C8 C9 -144.6(3)
C4 C3 C8 C10 -84.1(3)
C2 C3 C8 C10 92.4(3)
C2 C7 C11 C12 -142.3(3)
C6 C7 C11 C12 38.9(4)
C2 C7 C11 C13 95.5(3)
C6 C7 C11 C13 -83.4(3)
C19 C14 C15 C16 2.6(4)
N2 C14 C15 C16 -174.7(2)
C19 C14 C15 C20 -175.8(3)
N2 C14 C15 C20 6.9(4)
C14 C15 C16 C17 1.4(4)
C20 C15 C16 C17 179.9(3)
C15 C16 C17 C18 -3.4(5)
C16 C17 C18 C19 1.5(5)
C17 C18 C19 C14 2.2(4)
C17 C18 C19 C23 -174.5(3)
C15 C14 C19 C18 -4.3(4)
N2 C14 C19 C18 173.0(2)
C15 C14 C19 C23 172.2(3)
N2 C14 C19 C23 -10.5(4)
C16 C15 C20 C22 -61.3(4)
C14 C15 C20 C22 117.1(3)
C16 C15 C20 C21 60.8(4)
C14 C15 C20 C21 -120.8(3)
C18 C19 C23 C25 -70.6(3)
C14 C19 C23 C25 112.9(3)
C18 C19 C23 C24 52.6(3)
C14 C19 C23 C24 -123.9(3)
N3 C26 C27 C28 6.9(4)
N2 C26 C27 C28 -171.4(2)
N2 C1 N1 C2 -172.6(3)
N2 C1 N1 Pd1 6.7(4)
C7 C2 N1 C1 -91.6(3)
C3 C2 N1 C1 89.2(3)
C7 C2 N1 Pd1 89.2(3)
C3 C2 N1 Pd1 -90.0(3)
N1 C1 N2 C26 18.2(4)
N1 C1 N2 C14 -171.6(3)
N3 C26 N2 C1 -18.4(4)
C27 C26 N2 C1 159.9(3)
N3 C26 N2 C14 172.0(3)
C27 C26 N2 C14 -9.6(4)
C15 C14 N2 C1 100.4(3)
C19 C14 N2 C1 -77.0(3)
C15 C14 N2 C26 -89.1(3)
C19 C14 N2 C26 93.4(3)
N2 C26 N3 Pd1 -6.4(4)
C27 C26 N3 Pd1 175.3(2)
C26 N3 Pd1 N1 21.5(3)
C26 N3 Pd1 Cl1 -142(2)
C26 N3 Pd1 Cl2 -157.9(3)
C1 N1 Pd1 N3 -20.5(2)
C2 N1 Pd1 N3 158.7(2)
C1 N1 Pd1 Cl1 159.0(2)
C2 N1 Pd1 Cl1 -21.8(2)
C1 N1 Pd1 Cl2 -14.3(9)
C2 N1 Pd1 Cl2 164.9(6)
